data_4512601
loop_
_publ_author_name
'Zhang, Fengming'
'Zou, Xiaoyan'
'Yan, Pengfei'
'Sun, Jingwen'
'Hou, Guangfeng'
'Li, Guangming'

_publ_section_title
;
 Pyrazine-2,3-Carboxylate Based Ag+Homometallic and
 Ln3+--Ag+Heterometallic Coordination Frameworks: Synthesis, Structures,
 and Magnetic Properties
;
_journal_issue 3
_journal_name_full 'Crystal Growth &amp; Design'
_journal_page_first 1249
_journal_paper_doi 10.1021/cg501644z
_journal_volume 15
_journal_year 2015
_chemical_formula_moiety 'C12 H8 Ag Ho N4 O10, 2(H2 O)'
_chemical_formula_sum 'C12 H12 Ag Ho N4 O12'
_chemical_formula_weight 677.06
_chemical_name_systematic
; 
 ? 
;
_space_group_IT_number 2
_symmetry_cell_setting triclinic
_symmetry_space_group_name_Hall '-P 1'
_symmetry_space_group_name_H-M 'P -1'
_atom_sites_solution_hydrogens geom
_atom_sites_solution_primary direct
_atom_sites_solution_secondary difmap
_audit_creation_method SHELXL-97
_cell_angle_alpha 99.44(3)
_cell_angle_beta 101.82(3)
_cell_angle_gamma 106.00(3)
_cell_formula_units_Z 2
_cell_length_a 6.641(2)
_cell_length_b 10.095(3)
_cell_length_c 14.902(5)
_cell_measurement_reflns_used 1178
_cell_measurement_temperature 293(2)
_cell_measurement_theta_max 28.9512
_cell_measurement_theta_min 3.1576
_cell_volume 913.8(6)
_computing_cell_refinement
;
CrysAlisPro, Agilent Technologies,
Version 1.171.35.21 (release 20-01-2012 CrysAlis171 .NET)
(compiled Jan 23 2012,18:06:46)
;
_computing_data_collection
;
CrysAlisPro, Agilent Technologies,
Version 1.171.35.21 (release 20-01-2012 CrysAlis171 .NET)
(compiled Jan 23 2012,18:06:46)
;
_computing_data_reduction
;
CrysAlisPro, Agilent Technologies,
Version 1.171.35.21 (release 20-01-2012 CrysAlis171 .NET)
(compiled Jan 23 2012,18:06:46)
;
_computing_structure_refinement 'SHELXL-97 (Sheldrick, 1997)'
_computing_structure_solution 'SHELXS-97 (Sheldrick, 1990)'
_diffrn_ambient_temperature 293(2)
_diffrn_detector_area_resol_mean 16.1954
_diffrn_measured_fraction_theta_full 0.983
_diffrn_measured_fraction_theta_max 0.983
_diffrn_measurement_device_type 'Xcalibur, Eos'
_diffrn_measurement_method '\w scans'
_diffrn_radiation_monochromator graphite
_diffrn_radiation_source 'fine-focus sealed tube'
_diffrn_radiation_type MoK\a
_diffrn_radiation_wavelength 0.71073
_diffrn_reflns_av_R_equivalents 0.2404
_diffrn_reflns_av_sigmaI/netI 0.2340
_diffrn_reflns_limit_h_max 7
_diffrn_reflns_limit_h_min -8
_diffrn_reflns_limit_k_max 10
_diffrn_reflns_limit_k_min -12
_diffrn_reflns_limit_l_max 16
_diffrn_reflns_limit_l_min -18
_diffrn_reflns_number 6259
_diffrn_reflns_theta_full 26.00
_diffrn_reflns_theta_max 26.00
_diffrn_reflns_theta_min 3.16
_exptl_absorpt_coefficient_mu 5.444
_exptl_absorpt_correction_T_max 0.4244
_exptl_absorpt_correction_T_min 0.3674
_exptl_absorpt_correction_type multi-scan
_exptl_absorpt_process_details
;
CrysAlisPro, Agilent Technologies,
Version 1.171.35.21 (release 20-01-2012 CrysAlis171 .NET)
(compiled Jan 23 2012,18:06:46)
Empirical absorption correction using spherical harmonics,
 implemented in SCALE3 ABSPACK scaling algorithm.
;
_exptl_crystal_colour colorless
_exptl_crystal_density_diffrn 2.460
_exptl_crystal_density_method 'not measured'
_exptl_crystal_description block
_exptl_crystal_F_000 644
_exptl_crystal_size_max 0.23
_exptl_crystal_size_mid 0.22
_exptl_crystal_size_min 0.19
_refine_diff_density_max 11.822
_refine_diff_density_min -9.793
_refine_diff_density_rms 1.239
_refine_ls_extinction_method none
_refine_ls_goodness_of_fit_ref 1.054
_refine_ls_hydrogen_treatment mixed
_refine_ls_matrix_type full
_refine_ls_number_parameters 271
_refine_ls_number_reflns 3540
_refine_ls_number_restraints 61
_refine_ls_restrained_S_all 1.146
_refine_ls_R_factor_all 0.2387
_refine_ls_R_factor_gt 0.1432
_refine_ls_shift/su_max 0.000
_refine_ls_shift/su_mean 0.000
_refine_ls_structure_factor_coef Fsqd
_refine_ls_weighting_details 'calc w=1/[\s^2^(Fo^2^)+(0.3629P)^2^+0.7443P] where P=(Fo^2^+2Fc^2^)/3'
_refine_ls_weighting_scheme calc
_refine_ls_wR_factor_gt 0.3284
_refine_ls_wR_factor_ref 0.4722
_reflns_number_gt 2089
_reflns_number_total 3540
_reflns_threshold_expression >2sigma(I)
_cod_data_source_file cg501644z_si_002.cif
_cod_data_source_block Ho-Ag
_cod_depositor_comments 'Adding full bibliography for 4512597--4512602.cif.'
_cod_original_cell_volume 913.9(5)
_cod_database_code 4512601

loop_
_symmetry_equiv_pos_as_xyz
'x, y, z'
'-x, -y, -z'

loop_
_atom_site_label
_atom_site_type_symbol
_atom_site_fract_x
_atom_site_fract_y
_atom_site_fract_z
_atom_site_U_iso_or_equiv
_atom_site_adp_type
_atom_site_occupancy
_atom_site_symmetry_multiplicity
_atom_site_calc_flag
_atom_site_refinement_flags
Ag1 Ag 0.4144(5) 0.1749(4) 0.20032(17) 0.0391(11) Uani 1 1 d .
C1 C -0.270(7) -0.150(6) 0.114(3) 0.046(13) Uani 1 1 d .
H1 H -0.2779 -0.2167 0.1507 0.055 Uiso 1 1 calc R
C2 C -0.333(6) -0.189(4) 0.021(3) 0.036(11) Uani 1 1 d .
H2 H -0.3978 -0.2851 -0.0069 0.043 Uiso 1 1 calc R
C3 C -0.232(5) 0.041(3) 0.0029(19) 0.022(9) Uani 1 1 d D
C4 C -0.170(7) 0.091(5) 0.104(2) 0.049(16) Uani 1 1 d .
C5 C -0.072(6) 0.238(4) 0.155(2) 0.024(7) Uani 1 1 d U
C6 C -0.203(6) 0.141(4) -0.061(2) 0.025(7) Uani 1 1 d DU
C7 C 0.599(6) 0.181(5) 0.411(2) 0.037(13) Uani 1 1 d .
H7 H 0.5540 0.0842 0.3849 0.044 Uiso 1 1 calc R
C8 C 0.686(5) 0.228(5) 0.506(2) 0.030(10) Uani 1 1 d .
H8 H 0.6974 0.1623 0.5415 0.036 Uiso 1 1 calc R
C9 C 0.737(5) 0.456(4) 0.494(2) 0.018(6) Uani 1 1 d U
C10 C 0.644(5) 0.413(4) 0.396(2) 0.018(7) Uani 1 1 d U
C11 C 0.639(4) 0.513(3) 0.3301(17) 0.004(5) Uani 1 1 d U
C12 C 0.811(4) 0.616(3) 0.5439(19) 0.011(7) Uani 1 1 d .
Ho1 Ho 0.10867(19) 0.51317(17) 0.27165(8) 0.0158(7) Uani 1 1 d U
N1 N -0.190(5) -0.004(3) 0.156(2) 0.027(8) Uani 1 1 d .
N2 N -0.311(5) -0.102(4) -0.0366(19) 0.045(12) Uani 1 1 d .
N3 N 0.576(4) 0.266(3) 0.3550(17) 0.017(6) Uani 1 1 d U
N4 N 0.754(4) 0.363(4) 0.5485(17) 0.028(9) Uani 1 1 d .
O1 O 0.132(4) 0.297(3) 0.1768(15) 0.037(8) Uani 1 1 d .
O2 O -0.196(4) 0.306(4) 0.1804(16) 0.039(8) Uani 1 1 d .
O3 O -0.135(6) 0.269(4) -0.021(2) 0.077(17) Uani 1 1 d .
O4 O -0.255(5) 0.092(4) -0.1461(15) 0.046(9) Uani 1 1 d .
O5 O 0.468(4) 0.522(3) 0.3019(17) 0.027(5) Uani 1 1 d U
O6 O 0.809(4) 0.566(3) 0.3049(15) 0.022(5) Uani 1 1 d U
O7 O 0.779(4) 0.702(4) 0.5001(15) 0.043(9) Uani 1 1 d .
O8 O 0.909(4) 0.638(3) 0.6307(14) 0.029(7) Uani 1 1 d .
O9 O 0.004(5) 0.544(3) 0.1187(18) 0.039(7) Uani 1 1 d U
H91 H 0.0331 0.6110 0.0902 0.058 Uiso 1 1 d R
H92 H -0.0797 0.4682 0.0796 0.058 Uiso 1 1 d R
O10 O 0.265(4) 0.756(3) 0.2778(19) 0.044(9) Uani 1 1 d .
H101 H 0.4013 0.7749 0.2967 0.066 Uiso 1 1 d R
H102 H 0.2416 0.8227 0.2534 0.066 Uiso 1 1 d R
O11 O 0.065(5) 0.029(4) 0.356(2) 0.057(10) Uani 1 1 d .
H111 H 0.1010 0.0994 0.4029 0.085 Uiso 1 1 d R
H112 H -0.0055 0.0456 0.3075 0.085 Uiso 1 1 d R
O12 O 0.688(5) 0.866(5) 0.384(2) 0.080(16) Uani 1 1 d .
H121 H 0.7999 0.9277 0.3794 0.119 Uiso 1 1 d R
H122 H 0.7206 0.8308 0.4306 0.119 Uiso 1 1 d R

loop_
_atom_site_aniso_label
_atom_site_aniso_U_11
_atom_site_aniso_U_22
_atom_site_aniso_U_33
_atom_site_aniso_U_23
_atom_site_aniso_U_13
_atom_site_aniso_U_12
Ag1 0.0208(15) 0.057(2) 0.0103(13) -0.0172(13) -0.0043(10) -0.0121(15)
C1 0.04(3) 0.06(3) 0.04(2) 0.03(2) 0.010(19) 0.01(2)
C2 0.03(2) 0.02(2) 0.04(2) 0.009(17) 0.006(17) -0.019(17)
C3 0.019(16) 0.022(19) 0.008(14) -0.012(13) 0.006(12) -0.014(14)
C4 0.05(2) 0.06(3) 0.000(14) -0.018(16) 0.014(15) -0.03(2)
C5 0.024(7) 0.024(7) 0.023(7) 0.005(2) 0.006(2) 0.007(3)
C6 0.025(8) 0.025(8) 0.025(8) 0.006(2) 0.007(2) 0.008(3)
C7 0.021(18) 0.05(3) 0.014(16) -0.029(17) 0.011(14) -0.017(18)
C8 0.009(15) 0.06(3) 0.015(15) -0.006(17) 0.011(13) 0.011(16)
C9 0.018(7) 0.018(7) 0.018(7) 0.0040(19) 0.005(2) 0.006(2)
C10 0.018(7) 0.018(7) 0.018(7) 0.0043(19) 0.005(2) 0.006(2)
C11 0.004(5) 0.004(5) 0.004(5) 0.0007(16) 0.0010(17) 0.0014(19)
C12 0.005(13) 0.018(17) 0.004(12) -0.013(12) 0.000(10) 0.002(12)
Ho1 0.0010(8) 0.0308(10) 0.0058(8) -0.0049(5) -0.0007(5) -0.0038(5)
N1 0.029(16) 0.024(18) 0.020(14) -0.011(12) 0.008(12) 0.003(14)
N2 0.020(16) 0.06(3) 0.011(14) -0.034(15) 0.001(12) -0.022(17)
N3 0.015(9) 0.024(10) 0.009(8) -0.004(7) 0.007(7) 0.001(8)
N4 0.009(12) 0.05(2) 0.008(12) -0.005(13) 0.008(10) -0.012(13)
O1 0.005(11) 0.06(2) 0.015(11) -0.020(12) 0.005(9) -0.015(12)
O2 0.006(11) 0.07(2) 0.015(11) -0.013(12) -0.003(9) -0.004(12)
O3 0.06(2) 0.08(3) 0.023(15) -0.030(16) 0.023(15) -0.06(2)
O4 0.048(18) 0.06(2) 0.001(10) -0.005(11) -0.005(10) -0.007(16)
O5 0.027(5) 0.027(5) 0.027(5) 0.0061(17) 0.0072(18) 0.009(2)
O6 0.022(5) 0.022(5) 0.022(5) 0.0049(16) 0.0059(17) 0.0069(19)
O7 0.020(13) 0.09(3) 0.004(10) 0.007(13) -0.002(9) -0.006(15)
O8 0.013(11) 0.053(18) 0.000(9) -0.016(10) -0.002(8) -0.004(11)
O9 0.041(11) 0.039(11) 0.032(10) 0.015(8) 0.008(8) 0.004(8)
O10 0.010(12) 0.06(2) 0.043(16) 0.018(15) -0.006(11) -0.014(13)
O11 0.032(17) 0.07(3) 0.044(18) -0.008(17) -0.013(14) 0.002(17)
O12 0.018(15) 0.14(4) 0.06(2) 0.04(2) 0.000(14) -0.02(2)

loop_
_atom_type_symbol
_atom_type_description
_atom_type_scat_dispersion_real
_atom_type_scat_dispersion_imag
_atom_type_scat_source
C C 0.0033 0.0016 'International Tables Vol C Tables 4.2.6.8 and 6.1.1.4'
H H 0.0000 0.0000 'International Tables Vol C Tables 4.2.6.8 and 6.1.1.4'
Ag Ag -0.8971 1.1015 'International Tables Vol C Tables 4.2.6.8 and 6.1.1.4'
Ho Ho -0.2175 4.6783 'International Tables Vol C Tables 4.2.6.8 and 6.1.1.4'
N N 0.0061 0.0033 'International Tables Vol C Tables 4.2.6.8 and 6.1.1.4'
O O 0.0106 0.0060 'International Tables Vol C Tables 4.2.6.8 and 6.1.1.4'

loop_
_geom_angle_atom_site_label_1
_geom_angle_atom_site_label_2
_geom_angle_atom_site_label_3
_geom_angle
_geom_angle_site_symmetry_1
_geom_angle_site_symmetry_3
N3 Ag1 N2 169.2(10) . 2
N3 Ag1 O1 100.5(9) . .
N2 Ag1 O1 84.7(12) 2 .
N3 Ag1 O4 117.1(10) . 2
N2 Ag1 O4 68.6(12) 2 2
O1 Ag1 O4 112.9(10) . 2
C2 C1 N1 118(4) . .
C2 C1 H1 121.2 . .
N1 C1 H1 121.2 . .
N2 C2 C1 125(4) . .
N2 C2 H2 117.4 . .
C1 C2 H2 117.4 . .
N2 C3 C4 119(3) . .
N2 C3 C6 119(3) . .
C4 C3 C6 122(3) . .
N1 C4 C3 119(4) . .
N1 C4 C5 116(3) . .
C3 C4 C5 125(4) . .
O1 C5 O2 121(3) . .
O1 C5 C4 121(4) . .
O2 C5 C4 118(3) . .
O1 C5 Ho1 61(2) . .
O2 C5 Ho1 59.9(18) . .
C4 C5 Ho1 174(2) . .
O4 C6 O3 125(3) . .
O4 C6 C3 119(3) . .
O3 C6 C3 116(3) . .
N3 C7 C8 123(4) . .
N3 C7 H7 118.5 . .
C8 C7 H7 118.5 . .
N4 C8 C7 123(5) . .
N4 C8 H8 118.6 . .
C7 C8 H8 118.6 . .
N4 C9 C10 122(3) . .
N4 C9 C12 118(3) . .
C10 C9 C12 119(3) . .
C9 C10 N3 117(3) . .
C9 C10 C11 125(3) . .
N3 C10 C11 117(3) . .
O5 C11 O6 127(3) . .
O5 C11 C10 114(2) . .
O6 C11 C10 119(3) . .
O7 C12 O8 128(3) . .
O7 C12 C9 121(3) . .
O8 C12 C9 111(3) . .
O8 Ho1 O5 83.0(9) 2_666 .
O8 Ho1 O6 90.8(9) 2_666 1_455
O5 Ho1 O6 155.6(8) . 1_455
O8 Ho1 O9 147.6(9) 2_666 .
O5 Ho1 O9 107.9(9) . .
O6 Ho1 O9 89.8(10) 1_455 .
O8 Ho1 O10 139.6(8) 2_666 .
O5 Ho1 O10 81.8(10) . .
O6 Ho1 O10 87.9(10) 1_455 .
O9 Ho1 O10 72.9(10) . .
O8 Ho1 O2 76.8(9) 2_666 .
O5 Ho1 O2 124.3(10) . .
O6 Ho1 O2 76.5(9) 1_455 .
O9 Ho1 O2 71.9(10) . .
O10 Ho1 O2 141.3(11) . .
O8 Ho1 O1 76.2(9) 2_666 .
O5 Ho1 O1 71.1(8) . .
O6 Ho1 O1 130.2(7) 1_455 .
O9 Ho1 O1 78.7(11) . .
O10 Ho1 O1 132.0(9) . .
O2 Ho1 O1 53.9(9) . .
O8 Ho1 N4 65.4(10) 2_666 2_666
O5 Ho1 N4 79.3(9) . 2_666
O6 Ho1 N4 76.7(9) 1_455 2_666
O9 Ho1 N4 145.6(12) . 2_666
O10 Ho1 N4 75.1(10) . 2_666
O2 Ho1 N4 132.6(8) . 2_666
O1 Ho1 N4 133.7(11) . 2_666
O8 Ho1 C5 73.7(9) 2_666 .
O5 Ho1 C5 97.4(10) . .
O6 Ho1 C5 103.4(10) 1_455 .
O9 Ho1 C5 74.7(11) . .
O10 Ho1 C5 145.5(10) . .
O2 Ho1 C5 27.1(10) . .
O1 Ho1 C5 26.8(9) . .
N4 Ho1 C5 139.0(11) 2_666 .
C4 N1 C1 121(3) . .
C2 N2 C3 118(3) . .
C2 N2 Ag1 124(3) . 2
C3 N2 Ag1 118(3) . 2
C7 N3 C10 118(3) . .
C7 N3 Ag1 120(2) . .
C10 N3 Ag1 123(2) . .
C8 N4 C9 117(3) . .
C8 N4 Ho1 130(3) . 2_666
C9 N4 Ho1 112(2) . 2_666
C5 O1 Ho1 92(2) . .
C5 O1 Ag1 126(3) . .
Ho1 O1 Ag1 130.9(9) . .
C5 O2 Ho1 93.0(19) . .
C6 O4 Ag1 116(2) . 2
C11 O5 Ho1 167(2) . .
C11 O6 Ho1 141(2) . 1_655
C12 O8 Ho1 130(2) . 2_666
Ho1 O9 H91 137.0 . .
Ho1 O9 H92 112.8 . .
H91 O9 H92 110.1 . .
Ho1 O10 H101 106.7 . .
Ho1 O10 H102 142.0 . .
H101 O10 H102 107.6 . .
H111 O11 H112 110.1 . .
H121 O12 H122 110.3 . .

loop_
_geom_bond_atom_site_label_1
_geom_bond_atom_site_label_2
_geom_bond_distance
_geom_bond_site_symmetry_2
Ag1 N3 2.25(2) .
Ag1 N2 2.33(3) 2
Ag1 O1 2.51(3) .
Ag1 O4 2.53(3) 2
C1 C2 1.33(6) .
C1 N1 1.41(6) .
C1 H1 0.9300 .
C2 N2 1.32(6) .
C2 H2 0.9300 .
C3 N2 1.37(5) .
C3 C4 1.44(4) .
C3 C6 1.491(11) .
C4 N1 1.32(6) .
C4 C5 1.45(6) .
C5 O1 1.27(4) .
C5 O2 1.28(5) .
C5 Ho1 2.81(4) .
C6 O4 1.23(4) .
C6 O3 1.24(5) .
C7 N3 1.31(6) .
C7 C8 1.36(5) .
C7 H7 0.9300 .
C8 N4 1.31(5) .
C8 H8 0.9300 .
C9 N4 1.35(5) .
C9 C10 1.41(4) .
C9 C12 1.55(4) .
C10 N3 1.42(5) .
C10 C11 1.52(4) .
C11 O5 1.17(4) .
C11 O6 1.27(3) .
C12 O7 1.20(5) .
C12 O8 1.28(4) .
Ho1 O8 2.27(3) 2_666
Ho1 O5 2.31(3) .
Ho1 O6 2.32(2) 1_455
Ho1 O9 2.34(3) .
Ho1 O10 2.36(3) .
Ho1 O2 2.44(2) .
Ho1 O1 2.46(3) .
Ho1 N4 2.62(2) 2_666
N2 Ag1 2.33(3) 2
N4 Ho1 2.62(2) 2_666
O4 Ag1 2.53(3) 2
O6 Ho1 2.32(2) 1_655
O8 Ho1 2.27(3) 2_666
O9 H91 0.8514 .
O9 H92 0.8503 .
O10 H101 0.8459 .
O10 H102 0.8524 .
O11 H111 0.8518 .
O11 H112 0.8477 .
O12 H121 0.8484 .
O12 H122 0.8491 .

loop_
_geom_hbond_atom_site_label_D
_geom_hbond_atom_site_label_H
_geom_hbond_atom_site_label_A
_geom_hbond_distance_DH
_geom_hbond_distance_HA
_geom_hbond_distance_DA
_geom_hbond_angle_DHA
_geom_hbond_site_symmetry_A
O9 H91 O3 0.85 1.80 2.63(5) 166.8 2_565
O9 H92 O3 0.85 2.19 2.97(4) 151.9 .
O10 H101 O12 0.85 1.95 2.74(4) 155.7 .
O10 H102 O4 0.85 1.94 2.68(4) 144.7 2_565
O11 H111 O7 0.85 2.11 2.95(5) 168.0 2_666
O11 H112 N1 0.85 2.23 3.03(4) 155.4 .
O12 H121 O11 0.85 1.91 2.74(4) 166.7 1_665
O12 H122 O7 0.85 1.87 2.68(6) 160.5 .
